data_2243163
loop_
_publ_author_name
'Nikiforov, A. A.'
'Blinou, D. O.'
'Dubrov, E. N.'
'Panina, N. S.'
'Ponyaev, A. I.'
'Gurzhiy, V. V.'
'Eremin, A. V.'
'Fischer, A. I.'

_publ_section_title
;
 Crystal structures of two dimeric nickel diphenylacetate complexes
;
_journal_coeditor_code SU5519
_journal_issue 11
_journal_name_full 'Acta Crystallographica Section E'
_journal_page_first 1768
_journal_page_last 1773
_journal_paper_doi 10.1107/S2056989019014063
_journal_volume 75
_journal_year 2019
_chemical_formula_iupac '[Ni2 (C14 H11 O2)4 (C5 H5 N)4 (H2 O)]'
_chemical_formula_moiety 'C76 H66 N4 Ni2 O9'
_chemical_formula_sum 'C76 H66 N4 Ni2 O9'
_chemical_formula_weight 1296.74
_chemical_name_systematic
\m-Aqua-\k^2^<i>O</i>:<i>O</i>-di-\m-diphenylacetato-\k^4^<i>O</i>:<i>O</i>'-bis[(diphenylacetato-\k<i>O</i>)bis(pyridine-\k<i>N</i>)nickel(II)]
_space_group_crystal_system triclinic
_space_group_IT_number 2
_space_group_name_Hall '-P 1'
_space_group_name_H-M_alt 'P -1'
_symmetry_space_group_name_Hall '-P 1'
_symmetry_space_group_name_H-M 'P -1'
_atom_sites_solution_hydrogens mixed
_atom_sites_solution_primary dual
_atom_sites_solution_secondary difmap
_cell_angle_alpha 82.6960(10)
_cell_angle_beta 80.0020(10)
_cell_angle_gamma 80.7840(10)
_cell_formula_units_Z 2
_cell_length_a 13.2138(2)
_cell_length_b 14.1981(2)
_cell_length_c 17.5370(2)
_cell_measurement_reflns_used 25598
_cell_measurement_temperature 100(2)
_cell_measurement_theta_max 71.9860
_cell_measurement_theta_min 2.5430
_cell_volume 3181.60(8)
_computing_cell_refinement
;
CrysAlis PRO (Rigaku OD, 2017)
;
_computing_data_collection
;
CrysAlis PRO  (Rigaku OD, 2017)
;
_computing_data_reduction
;
CrysAlis PRO (Rigaku OD, 2017)
;
_computing_molecular_graphics
;
<i>OLEX2</i> (Dolomanov <i>et al.</i>, 2009) and DIAMOND (Brandenburg,
2012)
;
_computing_publication_material
;
<i>OLEX2</i> (Dolomanov <i>et al.</i>,  2009)
;
_computing_structure_refinement
;
SHELXL (Sheldrick, 2015b)
;
_computing_structure_solution
;
SHELXT (Sheldrick, 2015a)
;
_diffrn_ambient_temperature 100(2)
_diffrn_detector 'CCD plate'
_diffrn_measured_fraction_theta_full 0.993
_diffrn_measured_fraction_theta_max 0.991
_diffrn_measurement_device 'four-circle diffractometer'
_diffrn_measurement_device_type 'SuperNova, Single source at offset/far, HyPix3000'
_diffrn_measurement_method '\w scans'
_diffrn_radiation_monochromator mirror
_diffrn_radiation_probe x-ray
_diffrn_radiation_type CuK\a
_diffrn_radiation_wavelength 1.54184
_diffrn_reflns_av_R_equivalents 0.0311
_diffrn_reflns_av_unetI/netI 0.0273
_diffrn_reflns_limit_h_max 16
_diffrn_reflns_limit_h_min -15
_diffrn_reflns_limit_k_max 17
_diffrn_reflns_limit_k_min -17
_diffrn_reflns_limit_l_max 21
_diffrn_reflns_limit_l_min -20
_diffrn_reflns_number 35511
_diffrn_reflns_theta_full 67.684
_diffrn_reflns_theta_max 69.999
_diffrn_reflns_theta_min 2.572
_diffrn_source 'micro-focus sealed X-ray tube'
_exptl_absorpt_coefficient_mu 1.246
_exptl_absorpt_correction_T_max 1.00000
_exptl_absorpt_correction_T_min 0.81484
_exptl_absorpt_correction_type multi-scan
_exptl_absorpt_process_details
;
(CrysAlis PRO; Rigaku OD, 2017)
;
_exptl_crystal_colour 'light green'
_exptl_crystal_density_diffrn 1.354
_exptl_crystal_description prism
_exptl_crystal_F_000 1356
_exptl_crystal_size_max 0.21
_exptl_crystal_size_mid 0.13
_exptl_crystal_size_min 0.07
_refine_diff_density_max 0.322
_refine_diff_density_min -0.439
_refine_ls_extinction_coef 0.00100(6)
_refine_ls_extinction_expression Fc^*^=kFc[1+0.001xFc^2^\l^3^/sin(2\q)]^-1/4^
_refine_ls_extinction_method
;
(SHELXL-2018/3; Sheldrick 2015b)
;
_refine_ls_goodness_of_fit_ref 1.026
_refine_ls_hydrogen_treatment mixed
_refine_ls_matrix_type full
_refine_ls_number_parameters 949
_refine_ls_number_reflns 11971
_refine_ls_number_restraints 42
_refine_ls_restrained_S_all 1.025
_refine_ls_R_factor_all 0.0360
_refine_ls_R_factor_gt 0.0337
_refine_ls_shift/su_max 0.000
_refine_ls_shift/su_mean 0.000
_refine_ls_structure_factor_coef Fsqd
_refine_ls_weighting_details 'w=1/[\s^2^(Fo^2^)+(0.0414P)^2^+1.5925P] where P=(Fo^2^+2Fc^2^)/3'
_refine_ls_weighting_scheme calc
_refine_ls_wR_factor_gt 0.0859
_refine_ls_wR_factor_ref 0.0875
_reflns_number_gt 11154
_reflns_number_total 11971
_reflns_threshold_expression 'I > 2\s(I)'
_cod_data_source_file su5519sup1.cif
_cod_data_source_block 1
_cod_database_code 2243163
_shelx_space_group_comment
;
The symmetry employed for this shelxl refinement is uniquely defined
by the following loop, which should always be used as a source of
symmetry information in preference to the above space-group names.
They are only intended as comments.
;

loop_
_space_group_symop_operation_xyz
'x, y, z'
'-x, -y, -z'

loop_
_atom_site_type_symbol
_atom_site_label
_atom_site_fract_x
_atom_site_fract_y
_atom_site_fract_z
_atom_site_U_iso_or_equiv
_atom_site_adp_type
_atom_site_calc_flag
_atom_site_occupancy
_atom_site_disorder_assembly
_atom_site_disorder_group
Ni Ni1 0.86036(2) 0.56693(2) 0.22819(2) 0.01538(7) Uani d 1 . .
Ni Ni2 0.63704(2) 0.71634(2) 0.31544(2) 0.01813(7) Uani d 1 . .
O O1 0.83261(8) 0.42908(7) 0.22669(6) 0.0203(2) Uani d 1 . .
O O2 0.70924(8) 0.41090(8) 0.33058(6) 0.0261(2) Uani d 1 . .
O O3 0.75989(7) 0.61255(7) 0.14928(6) 0.0195(2) Uani d 1 . .
O O4 0.61190(8) 0.69087(8) 0.21025(6) 0.0237(2) Uani d 1 . .
O O5 0.90084(8) 0.69794(7) 0.22860(6) 0.0207(2) Uani d 1 . .
O O6 0.75619(8) 0.79440(8) 0.27245(6) 0.0251(2) Uani d 1 . .
O O7 0.65566(8) 0.75227(7) 0.42278(6) 0.0191(2) Uani d 1 . .
O O8 0.79419(8) 0.64488(7) 0.44359(6) 0.0229(2) Uani d 1 . .
O O9 0.74232(8) 0.58900(8) 0.32440(6) 0.0177(2) Uani d 1 . .
H H9A 0.7221(16) 0.5342(16) 0.3318(12) 0.038(6) Uiso d 1 . .
H H9B 0.7648(18) 0.6012(17) 0.3656(15) 0.051(6) Uiso d 1 . .
N N1 0.98037(9) 0.54472(8) 0.13464(7) 0.0173(2) Uani d 1 . .
N N2 0.97001(9) 0.51567(9) 0.30433(7) 0.0204(3) Uani d 1 . .
N N3 0.51229(9) 0.64273(10) 0.36897(7) 0.0225(3) Uani d 1 . .
N N4 0.53887(10) 0.84630(10) 0.30576(7) 0.0261(3) Uani d 1 . .
C C1 1.00564(12) 0.61720(11) 0.08151(8) 0.0211(3) Uani d 1 . .
H H1 0.968900 0.678170 0.087035 0.025 Uiso calc 1 . .
C C2 1.08438(12) 0.60480(12) 0.01866(9) 0.0249(3) Uani d 1 . .
H H2 1.100783 0.656858 -0.016639 0.030 Uiso calc 1 . .
C C3 1.13811(12) 0.51440(12) 0.00909(9) 0.0246(3) Uani d 1 . .
H H3 1.189590 0.503962 -0.033628 0.030 Uiso calc 1 . .
C C4 1.11372(12) 0.43957(11) 0.06445(9) 0.0246(3) Uani d 1 . .
H H4 1.149642 0.378069 0.060163 0.029 Uiso calc 1 . .
C C5 1.03497(11) 0.45756(10) 0.12640(9) 0.0203(3) Uani d 1 . .
H H5 1.019396 0.407139 0.163737 0.024 Uiso calc 1 . .
C C6 0.95013(12) 0.45687(11) 0.36959(9) 0.0234(3) Uani d 1 . .
H H6 0.886801 0.433441 0.380625 0.028 Uiso calc 1 . .
C C7 1.02039(14) 0.42979(12) 0.42112(9) 0.0293(4) Uani d 1 . .
H H7 1.003993 0.389270 0.466079 0.035 Uiso calc 1 . .
C C8 1.11481(14) 0.46336(12) 0.40527(10) 0.0318(4) Uani d 1 . .
H H8 1.162727 0.446363 0.439460 0.038 Uiso calc 1 . .
C C9 1.13695(13) 0.52269(13) 0.33768(10) 0.0301(4) Uani d 1 . .
H H9 1.200396 0.545815 0.325084 0.036 Uiso calc 1 . .
C C10 1.06261(12) 0.54709(11) 0.28896(9) 0.0243(3) Uani d 1 . .
H H10 1.077663 0.587141 0.243477 0.029 Uiso calc 1 . .
C C11 0.46124(13) 0.66469(14) 0.43870(10) 0.0338(4) Uani d 1 . .
H H11 0.476910 0.717169 0.458865 0.041 Uiso calc 1 . .
C C12 0.38673(14) 0.61388(16) 0.48233(11) 0.0415(5) Uani d 1 . .
H H12 0.354059 0.631047 0.530978 0.050 Uiso calc 1 . .
C C13 0.36170(14) 0.53689(15) 0.45212(11) 0.0389(4) Uani d 1 . .
H H13 0.312726 0.500377 0.480476 0.047 Uiso calc 1 . .
C C14 0.41074(13) 0.51523(13) 0.37911(12) 0.0360(4) Uani d 1 . .
H H14 0.393621 0.465172 0.356650 0.043 Uiso calc 1 . .
C C15 0.48575(12) 0.56905(12) 0.33978(10) 0.0286(3) Uani d 1 . .
H H15 0.519249 0.553400 0.290908 0.034 Uiso calc 1 . .
C C16 0.56963(14) 0.92724(12) 0.32038(10) 0.0312(4) Uani d 1 . .
H H16 0.633690 0.923154 0.336632 0.037 Uiso calc 1 . .
C C17 0.50984(17) 1.01630(14) 0.31223(12) 0.0443(5) Uani d 1 . .
H H17 0.533711 1.070945 0.322276 0.053 Uiso calc 1 . .
C C18 0.41458(19) 1.02259(16) 0.28903(12) 0.0544(6) Uani d 1 . .
H H18 0.372650 1.081506 0.283804 0.065 Uiso calc 1 . .
C C19 0.38216(18) 0.94072(18) 0.27368(12) 0.0568(7) Uani d 1 . .
H H19 0.318144 0.943528 0.257665 0.068 Uiso calc 1 . .
C C20 0.44654(15) 0.85328(15) 0.28244(10) 0.0406(5) Uani d 1 . .
H H20 0.424539 0.798030 0.271705 0.049 Uiso calc 1 . .
C C21 0.77488(11) 0.38012(10) 0.27535(8) 0.0189(3) Uani d 1 . .
C C22 0.78915(11) 0.27192(10) 0.26665(9) 0.0210(3) Uani d 1 . .
H H22 0.754956 0.241003 0.315349 0.025 Uiso calc 1 . .
C C23 0.73781(11) 0.24837(11) 0.20167(9) 0.0226(3) Uani d 1 . .
C C24 0.71461(14) 0.15525(13) 0.20423(10) 0.0326(4) Uani d 1 . .
H H24 0.731182 0.110038 0.245043 0.039 Uiso calc 1 . .
C C25 0.66754(16) 0.12921(15) 0.14723(11) 0.0440(5) Uani d 1 . .
H H25 0.652025 0.067101 0.150215 0.053 Uiso calc 1 . .
C C26 0.64343(15) 0.19529(16) 0.08575(11) 0.0426(5) Uani d 1 . .
H H26 0.612092 0.177670 0.047182 0.051 Uiso calc 1 . .
C C27 0.66614(14) 0.28780(15) 0.08184(10) 0.0346(4) Uani d 1 . .
H H27 0.650024 0.332389 0.040524 0.042 Uiso calc 1 . .
C C28 0.71314(12) 0.31440(12) 0.13966(9) 0.0267(3) Uani d 1 . .
H H28 0.728062 0.376714 0.136692 0.032 Uiso calc 1 . .
C C29 0.90422(12) 0.23236(10) 0.25944(9) 0.0221(3) Uani d 1 . .
C C30 0.95005(12) 0.21158(11) 0.32657(10) 0.0255(3) Uani d 1 . .
H H30 0.909515 0.219255 0.374926 0.031 Uiso calc 1 . .
C C31 1.05549(13) 0.17957(12) 0.32195(11) 0.0318(4) Uani d 1 . .
H H31 1.085284 0.165948 0.367120 0.038 Uiso calc 1 . .
C C32 1.11661(13) 0.16781(12) 0.25025(11) 0.0323(4) Uani d 1 . .
H H32 1.187411 0.146654 0.247143 0.039 Uiso calc 1 . .
C C33 1.07188(13) 0.18766(12) 0.18344(11) 0.0322(4) Uani d 1 . .
H H33 1.112617 0.179612 0.135217 0.039 Uiso calc 1 . .
C C34 0.96625(13) 0.21961(12) 0.18800(10) 0.0290(3) Uani d 1 . .
H H34 0.936723 0.232606 0.142690 0.035 Uiso calc 1 . .
C C35 0.66876(11) 0.65485(10) 0.15315(8) 0.0176(3) Uani d 1 . .
C C36 0.61982(11) 0.66467(11) 0.07811(8) 0.0193(3) Uani d 1 . .
H H36 0.664399 0.618237 0.045642 0.023 Uiso calc 0.540(5) A 1
H H36A 0.653560 0.613364 0.045960 0.023 Uiso calc 0.460(5) A 2
C C37 0.5100(7) 0.6270(4) 0.0969(4) 0.0173(10) Uani d 0.540(5) A 1
C C37A 0.5095(8) 0.6602(4) 0.0965(6) 0.0173(10) Uani d 0.460(5) A 2
C C38 0.4230(3) 0.6850(3) 0.1284(2) 0.0284(8) Uani d 0.540(5) A 1
H H38 0.427292 0.747919 0.135741 0.034 Uiso calc 0.540(5) A 1
C C38A 0.4336(3) 0.7400(4) 0.1143(2) 0.0291(10) Uani d 0.460(5) A 2
H H38A 0.453707 0.800208 0.112094 0.035 Uiso calc 0.460(5) A 2
C C39 0.3275(4) 0.6491(5) 0.1496(4) 0.0381(14) Uani d 0.540(5) A 1
H H39 0.268912 0.687149 0.172454 0.046 Uiso calc 0.540(5) A 1
C C39A 0.3299(3) 0.7294(5) 0.1351(2) 0.0477(15) Uani d 0.460(5) A 2
H H39A 0.281006 0.782242 0.147526 0.057 Uiso calc 0.460(5) A 2
C C40 0.3223(4) 0.5562(4) 0.1356(3) 0.0387(11) Uani d 0.540(5) A 1
H H40 0.259573 0.531890 0.148703 0.046 Uiso calc 0.540(5) A 1
C C40A 0.2988(6) 0.6408(9) 0.1373(5) 0.056(2) Uani d 0.460(5) A 2
H H40A 0.228615 0.634638 0.149477 0.067 Uiso calc 0.460(5) A 2
C C41 0.4082(3) 0.5006(3) 0.1031(2) 0.0404(10) Uani d 0.540(5) A 1
H H41 0.403893 0.438635 0.093266 0.048 Uiso calc 0.540(5) A 1
C C41A 0.3693(6) 0.5629(6) 0.1219(4) 0.057(2) Uani d 0.460(5) A 2
H H41A 0.348126 0.503056 0.124339 0.068 Uiso calc 0.460(5) A 2
C C42 0.5024(4) 0.5357(3) 0.0843(3) 0.0270(8) Uani d 0.540(5) A 1
H H42 0.561066 0.496604 0.062882 0.032 Uiso calc 0.540(5) A 1
C C42A 0.4737(5) 0.5730(5) 0.1025(3) 0.0365(12) Uani d 0.460(5) A 2
H H42A 0.521614 0.518524 0.093157 0.044 Uiso calc 0.460(5) A 2
C C43 0.62888(15) 0.76136(12) 0.03166(10) 0.0323(4) Uani d 1 . .
C C44 0.6813(3) 0.8349(2) 0.05213(19) 0.0301(5) Uani d 0.517(2) B 2
H H44 0.705858 0.825755 0.099494 0.036 Uiso calc 0.517(2) B 2
C C44A 0.5936(3) 0.8448(2) 0.0759(2) 0.0301(5) Uani d 0.483(2) B 1
H H44A 0.574533 0.837552 0.129649 0.036 Uiso calc 0.483(2) B 1
C C45 0.6961(3) 0.9188(3) 0.0033(2) 0.0398(9) Uani d 0.517(2) B 2
H H45 0.723096 0.967273 0.020732 0.048 Uiso calc 0.517(2) B 2
C C45A 0.5897(3) 0.9347(3) 0.0343(2) 0.0392(9) Uani d 0.483(2) B 1
H H45A 0.575781 0.989377 0.060586 0.047 Uiso calc 0.483(2) B 1
C C46 0.6707(3) 0.9300(3) -0.0706(2) 0.0376(6) Uani d 0.517(2) B 2
H H46 0.681905 0.984535 -0.104465 0.045 Uiso calc 0.517(2) B 2
C C46A 0.6067(3) 0.9435(3) -0.0469(2) 0.0376(6) Uani d 0.483(2) B 1
H H46A 0.603167 1.004533 -0.073693 0.045 Uiso calc 0.483(2) B 1
C C47 0.62988(15) 0.85997(15) -0.09120(11) 0.0418(5) Uani d 1 . .
H H47 0.646586 0.864763 -0.145162 0.050 Uiso calc 0.483(2) B 1
H H47A 0.603619 0.869272 -0.137891 0.050 Uiso calc 0.517(2) B 2
C C48 0.62478(15) 0.77339(13) -0.04588(10) 0.0348(4) Uani d 1 . .
H H48 0.618164 0.720343 -0.069794 0.042 Uiso calc 1 . .
C C49 0.85089(12) 0.77680(11) 0.24726(8) 0.0207(3) Uani d 1 . .
C C50 0.91418(13) 0.86074(11) 0.23638(9) 0.0265(3) Uani d 1 . .
H H50A 0.863392 0.917515 0.247632 0.032 Uiso calc 0.493(6) C 2
H H50 0.866623 0.921026 0.240443 0.032 Uiso calc 0.507(6) C 1
C C51 0.98786(12) 0.85182(12) 0.29505(10) 0.0289(4) Uani d 1 . .
C C52 1.03369(14) 0.93196(13) 0.30295(14) 0.0455(5) Uani d 1 . .
H H52 1.016904 0.989673 0.273275 0.055 Uiso calc 1 . .
C C53 1.10317(18) 0.92623(16) 0.3541(2) 0.0689(8) Uani d 1 . .
H H53 1.132716 0.980115 0.358484 0.083 Uiso calc 1 . .
C C54 1.12956(18) 0.84128(16) 0.39892(18) 0.0643(7) Uani d 1 . .
H H54 1.177474 0.837490 0.432657 0.077 Uiso calc 1 . .
C C55 1.08389(16) 0.76237(14) 0.39294(13) 0.0441(5) Uani d 1 . .
H H55 1.100838 0.705022 0.423023 0.053 Uiso calc 1 . .
C C56 1.01275(13) 0.76792(12) 0.34229(10) 0.0310(4) Uani d 1 . .
H H56 0.981177 0.714559 0.339932 0.037 Uiso calc 1 . .
C C57A 0.9471(5) 0.8709(4) 0.1487(4) 0.0214(12) Uani d 0.493(6) C 2
C C58 0.9364(4) 0.8885(3) 0.0929(3) 0.0252(9) Uani d 0.507(6) C 1
H H58 0.864586 0.904320 0.101713 0.030 Uiso calc 0.507(6) C 1
C C58A 0.8777(5) 0.8931(3) 0.0952(2) 0.0325(11) Uani d 0.493(6) C 2
H H58A 0.806960 0.904370 0.113644 0.039 Uiso calc 0.493(6) C 2
C C59 0.9884(4) 0.8883(4) 0.0163(3) 0.0275(13) Uani d 0.507(6) C 1
H H59 0.952210 0.902579 -0.025671 0.033 Uiso calc 0.507(6) C 1
C C59A 0.9106(6) 0.8988(3) 0.0158(2) 0.0488(16) Uani d 0.493(6) C 2
H H59A 0.863060 0.913480 -0.018737 0.059 Uiso calc 0.493(6) C 2
C C60 1.0975(5) 0.8658(4) 0.0048(3) 0.0285(12) Uani d 0.507(6) C 1
H H60 1.134467 0.865368 -0.045400 0.034 Uiso calc 0.507(6) C 1
C C60A 1.0192(8) 0.8818(4) -0.0118(4) 0.053(2) Uani d 0.493(6) C 2
H H60A 1.043481 0.886006 -0.065037 0.064 Uiso calc 0.493(6) C 2
C C61 1.1494(3) 0.8445(3) 0.0678(2) 0.0336(11) Uani d 0.507(6) C 1
H H61 1.221338 0.830062 0.059740 0.040 Uiso calc 0.507(6) C 1
C C61A 1.0857(6) 0.8598(4) 0.0390(4) 0.047(2) Uani d 0.493(6) C 2
H H61A 1.156469 0.848324 0.020576 0.056 Uiso calc 0.493(6) C 2
C C62 1.0958(4) 0.8442(3) 0.1427(3) 0.0267(9) Uani d 0.507(6) C 1
H H62 1.131696 0.829221 0.184812 0.032 Uiso calc 0.507(6) C 1
C C62A 1.0517(5) 0.8536(3) 0.1199(3) 0.0321(11) Uani d 0.493(6) C 2
H H62A 1.099807 0.837728 0.154044 0.038 Uiso calc 0.493(6) C 2
C C63 0.73115(11) 0.71922(10) 0.45772(8) 0.0169(3) Uani d 1 . .
C C64 0.74739(11) 0.77306(10) 0.52482(8) 0.0186(3) Uani d 1 . .
H H64 0.818837 0.751505 0.534194 0.022 Uiso calc 1 . .
C C65 0.73824(12) 0.88095(11) 0.50243(8) 0.0217(3) Uani d 1 . .
C C66 0.64628(13) 0.94269(12) 0.51620(11) 0.0337(4) Uani d 1 . .
H H66 0.586291 0.918012 0.540319 0.040 Uiso calc 1 . .
C C67 0.64156(15) 1.04079(13) 0.49477(12) 0.0376(4) Uani d 1 . .
H H67 0.579133 1.081071 0.505385 0.045 Uiso calc 1 . .
C C68 0.72881(17) 1.07819(13) 0.45802(12) 0.0420(5) Uani d 1 . .
H H68 0.725632 1.143498 0.442153 0.050 Uiso calc 1 . .
C C69 0.8211(2) 1.01800(16) 0.44490(16) 0.0665(8) Uani d 1 . .
H H69 0.880727 1.043063 0.420559 0.080 Uiso calc 1 . .
C C70 0.82635(16) 0.92010(14) 0.46756(13) 0.0471(5) Uani d 1 . .
H H70 0.889706 0.880598 0.459194 0.057 Uiso calc 1 . .
C C71 0.67644(11) 0.74405(10) 0.59961(8) 0.0187(3) Uani d 1 . .
C C72 0.71774(12) 0.71662(11) 0.66819(9) 0.0223(3) Uani d 1 . .
H H72 0.788675 0.714107 0.667412 0.027 Uiso calc 1 . .
C C73 0.65462(14) 0.69292(12) 0.73784(9) 0.0290(4) Uani d 1 . .
H H73 0.683411 0.675599 0.783255 0.035 Uiso calc 1 . .
C C74 0.54887(14) 0.69499(12) 0.73991(10) 0.0310(4) Uani d 1 . .
H H74 0.506420 0.679775 0.786550 0.037 Uiso calc 1 . .
C C75 0.50733(13) 0.71997(12) 0.67172(10) 0.0281(3) Uani d 1 . .
H H75 0.436755 0.720253 0.672398 0.034 Uiso calc 1 . .
C C76 0.57012(12) 0.74460(11) 0.60234(9) 0.0231(3) Uani d 1 . .
H H76 0.540993 0.761701 0.557060 0.028 Uiso calc 1 . .
C C57 0.9883(5) 0.8662(4) 0.1552(4) 0.0200(12) Uani d 0.507(6) C 1

loop_
_atom_site_aniso_label
_atom_site_aniso_U_11
_atom_site_aniso_U_22
_atom_site_aniso_U_33
_atom_site_aniso_U_12
_atom_site_aniso_U_13
_atom_site_aniso_U_23
Ni1 0.01573(13) 0.01719(13) 0.01225(12) 0.00063(9) -0.00144(9) -0.00258(9)
Ni2 0.01713(13) 0.02215(14) 0.01389(13) 0.00304(10) -0.00201(9) -0.00521(10)
O1 0.0222(5) 0.0189(5) 0.0175(5) -0.0023(4) 0.0034(4) -0.0022(4)
O2 0.0244(5) 0.0299(6) 0.0227(6) -0.0069(4) 0.0078(4) -0.0090(4)
O3 0.0177(5) 0.0245(5) 0.0155(5) 0.0017(4) -0.0033(4) -0.0041(4)
O4 0.0216(5) 0.0334(6) 0.0146(5) 0.0062(4) -0.0042(4) -0.0074(4)
O5 0.0221(5) 0.0202(5) 0.0192(5) -0.0005(4) -0.0004(4) -0.0063(4)
O6 0.0244(6) 0.0230(5) 0.0245(6) 0.0018(4) 0.0016(4) -0.0036(4)
O7 0.0185(5) 0.0234(5) 0.0153(5) 0.0003(4) -0.0027(4) -0.0056(4)
O8 0.0260(5) 0.0243(5) 0.0175(5) 0.0042(4) -0.0055(4) -0.0051(4)
O9 0.0188(5) 0.0202(5) 0.0132(5) 0.0005(4) -0.0013(4) -0.0040(4)
N1 0.0173(6) 0.0204(6) 0.0144(6) -0.0019(5) -0.0024(5) -0.0033(5)
N2 0.0208(6) 0.0225(6) 0.0166(6) 0.0026(5) -0.0032(5) -0.0040(5)
N3 0.0168(6) 0.0318(7) 0.0197(6) -0.0012(5) -0.0034(5) -0.0076(5)
N4 0.0280(7) 0.0299(7) 0.0155(6) 0.0096(5) -0.0013(5) -0.0041(5)
C1 0.0248(7) 0.0211(7) 0.0164(7) -0.0017(6) -0.0020(6) -0.0021(5)
C2 0.0273(8) 0.0283(8) 0.0183(7) -0.0070(6) 0.0002(6) -0.0006(6)
C3 0.0187(7) 0.0351(9) 0.0195(8) -0.0049(6) 0.0031(6) -0.0078(6)
C4 0.0185(7) 0.0246(8) 0.0289(8) -0.0001(6) 0.0020(6) -0.0079(6)
C5 0.0190(7) 0.0200(7) 0.0209(7) -0.0023(6) -0.0007(6) -0.0025(6)
C6 0.0266(8) 0.0233(7) 0.0178(7) 0.0022(6) -0.0017(6) -0.0023(6)
C7 0.0404(9) 0.0252(8) 0.0190(8) 0.0071(7) -0.0073(7) -0.0010(6)
C8 0.0343(9) 0.0336(9) 0.0283(9) 0.0098(7) -0.0175(7) -0.0076(7)
C9 0.0240(8) 0.0359(9) 0.0314(9) 0.0015(7) -0.0094(7) -0.0073(7)
C10 0.0221(7) 0.0283(8) 0.0216(8) 0.0006(6) -0.0041(6) -0.0037(6)
C11 0.0251(8) 0.0566(11) 0.0237(8) -0.0136(8) 0.0012(7) -0.0163(8)
C12 0.0284(9) 0.0741(14) 0.0252(9) -0.0189(9) 0.0016(7) -0.0102(9)
C13 0.0229(8) 0.0519(11) 0.0422(11) -0.0140(8) -0.0042(8) 0.0036(9)
C14 0.0234(8) 0.0344(9) 0.0521(12) -0.0053(7) -0.0045(8) -0.0122(8)
C15 0.0217(8) 0.0330(9) 0.0318(9) -0.0008(6) -0.0021(6) -0.0131(7)
C16 0.0348(9) 0.0230(8) 0.0273(9) 0.0041(7) 0.0091(7) 0.0004(6)
C17 0.0524(12) 0.0270(9) 0.0398(11) 0.0091(8) 0.0109(9) 0.0045(8)
C18 0.0714(15) 0.0427(12) 0.0328(11) 0.0346(11) -0.0045(10) -0.0012(9)
C19 0.0539(13) 0.0746(16) 0.0350(11) 0.0389(12) -0.0232(10) -0.0181(10)
C20 0.0398(10) 0.0512(12) 0.0291(9) 0.0206(9) -0.0154(8) -0.0176(8)
C21 0.0165(7) 0.0234(7) 0.0167(7) -0.0023(6) -0.0016(5) -0.0032(6)
C22 0.0205(7) 0.0216(7) 0.0187(7) -0.0062(6) 0.0041(6) -0.0001(6)
C23 0.0178(7) 0.0279(8) 0.0208(8) -0.0072(6) 0.0077(6) -0.0069(6)
C24 0.0365(9) 0.0314(9) 0.0289(9) -0.0130(7) 0.0083(7) -0.0081(7)
C25 0.0534(12) 0.0477(11) 0.0348(10) -0.0288(10) 0.0141(9) -0.0205(9)
C26 0.0399(10) 0.0666(13) 0.0272(9) -0.0264(10) 0.0087(8) -0.0231(9)
C27 0.0301(9) 0.0550(11) 0.0188(8) -0.0113(8) 0.0035(7) -0.0079(7)
C28 0.0250(8) 0.0333(9) 0.0214(8) -0.0086(7) 0.0039(6) -0.0060(6)
C29 0.0219(7) 0.0145(7) 0.0287(8) -0.0052(6) 0.0011(6) -0.0006(6)
C30 0.0278(8) 0.0210(7) 0.0291(8) -0.0099(6) -0.0016(6) -0.0034(6)
C31 0.0319(9) 0.0257(8) 0.0425(10) -0.0084(7) -0.0133(8) -0.0053(7)
C32 0.0215(8) 0.0256(8) 0.0508(11) -0.0039(6) -0.0052(7) -0.0074(7)
C33 0.0255(8) 0.0297(9) 0.0366(10) -0.0007(7) 0.0050(7) -0.0033(7)
C34 0.0253(8) 0.0303(8) 0.0268(8) -0.0002(7) 0.0017(6) 0.0013(7)
C35 0.0196(7) 0.0188(7) 0.0141(7) -0.0016(5) -0.0027(5) -0.0020(5)
C36 0.0187(7) 0.0247(7) 0.0141(7) 0.0011(6) -0.0032(5) -0.0055(6)
C37 0.0245(9) 0.016(3) 0.0140(8) -0.012(3) -0.0079(6) 0.005(3)
C37A 0.0245(9) 0.016(3) 0.0140(8) -0.012(3) -0.0079(6) 0.005(3)
C38 0.0255(17) 0.033(2) 0.0292(18) -0.0031(15) -0.0049(13) -0.0114(16)
C38A 0.0189(18) 0.044(3) 0.026(2) -0.0020(18) -0.0044(14) -0.0091(19)
C39 0.030(3) 0.059(3) 0.029(3) -0.010(2) -0.006(2) -0.009(2)
C39A 0.019(2) 0.097(4) 0.026(2) -0.010(2) -0.0017(15) -0.002(2)
C40 0.034(2) 0.058(3) 0.027(2) -0.024(2) -0.0055(19) 0.0066(17)
C40A 0.035(4) 0.114(6) 0.025(3) -0.039(3) -0.011(2) 0.014(3)
C41 0.051(2) 0.036(2) 0.039(2) -0.0198(18) -0.0113(17) 0.0018(16)
C41A 0.049(4) 0.085(5) 0.043(3) -0.047(4) -0.015(3) 0.027(3)
C42 0.033(2) 0.022(2) 0.028(2) -0.0053(16) -0.0092(15) -0.0006(15)
C42A 0.043(3) 0.033(3) 0.037(3) -0.012(3) -0.016(2) 0.007(2)
C43 0.0473(10) 0.0255(8) 0.0275(9) -0.0023(7) -0.0195(8) -0.0001(7)
C44 0.0386(12) 0.0282(12) 0.0260(12) -0.0098(11) -0.0116(10) 0.0033(9)
C44A 0.0386(12) 0.0282(12) 0.0260(12) -0.0098(11) -0.0116(10) 0.0033(9)
C45 0.052(2) 0.0315(18) 0.038(2) -0.0154(16) -0.0127(17) 0.0079(15)
C45A 0.047(2) 0.0240(18) 0.050(2) -0.0102(16) -0.0157(19) 0.0026(16)
C46 0.0359(16) 0.0355(14) 0.0366(16) -0.0059(14) -0.0051(13) 0.0149(12)
C46A 0.0359(16) 0.0355(14) 0.0366(16) -0.0059(14) -0.0051(13) 0.0149(12)
C47 0.0412(10) 0.0473(11) 0.0311(10) -0.0032(9) -0.0050(8) 0.0129(8)
C48 0.0439(10) 0.0362(9) 0.0213(8) -0.0044(8) 0.0008(7) -0.0010(7)
C49 0.0266(8) 0.0216(7) 0.0124(7) 0.0001(6) -0.0015(6) -0.0030(5)
C50 0.0348(9) 0.0184(7) 0.0222(8) -0.0023(6) 0.0067(7) -0.0040(6)
C51 0.0213(8) 0.0241(8) 0.0396(10) -0.0062(6) 0.0055(7) -0.0070(7)
C52 0.0275(9) 0.0251(9) 0.0838(16) -0.0099(7) -0.0053(9) -0.0018(9)
C53 0.0428(12) 0.0311(11) 0.145(3) -0.0148(9) -0.0387(15) -0.0076(13)
C54 0.0492(13) 0.0400(12) 0.118(2) -0.0116(10) -0.0452(14) -0.0104(13)
C55 0.0428(11) 0.0332(10) 0.0619(13) -0.0087(8) -0.0200(10) -0.0054(9)
C56 0.0306(9) 0.0268(8) 0.0374(10) -0.0106(7) -0.0025(7) -0.0062(7)
C57A 0.019(3) 0.0159(17) 0.026(3) -0.006(2) 0.009(3) -0.0029(15)
C58 0.021(2) 0.0274(18) 0.026(3) -0.0064(16) 0.0028(19) -0.0003(14)
C58A 0.043(3) 0.0280(19) 0.028(2) -0.0087(19) -0.007(2) -0.0021(14)
C59 0.029(4) 0.027(2) 0.024(3) -0.0072(18) 0.003(2) 0.000(2)
C59A 0.089(5) 0.032(2) 0.031(2) -0.019(2) -0.017(2) 0.0012(16)
C60 0.032(3) 0.0290(19) 0.021(3) -0.0107(17) 0.013(2) -0.005(2)
C60A 0.094(7) 0.030(2) 0.030(4) -0.025(3) 0.024(4) -0.008(2)
C61 0.026(2) 0.042(2) 0.032(2) -0.0077(15) 0.0047(17) -0.0078(15)
C61A 0.059(5) 0.038(3) 0.036(4) -0.022(2) 0.035(4) -0.014(3)
C62 0.017(2) 0.036(2) 0.025(2) -0.0029(16) 0.0049(16) -0.0056(14)
C62A 0.023(3) 0.0269(19) 0.043(3) -0.0038(17) 0.005(3) -0.0043(17)
C63 0.0176(7) 0.0209(7) 0.0115(6) -0.0058(5) 0.0021(5) -0.0009(5)
C64 0.0168(7) 0.0253(7) 0.0144(7) -0.0061(6) -0.0004(5) -0.0037(5)
C65 0.0271(8) 0.0257(8) 0.0141(7) -0.0107(6) -0.0005(6) -0.0036(6)
C66 0.0263(8) 0.0284(9) 0.0461(11) -0.0093(7) -0.0049(7) 0.0026(7)
C67 0.0372(10) 0.0284(9) 0.0479(11) -0.0052(7) -0.0110(8) 0.0008(8)
C68 0.0603(13) 0.0251(9) 0.0394(11) -0.0160(9) 0.0023(9) -0.0003(8)
C69 0.0613(15) 0.0348(11) 0.0884(19) -0.0221(11) 0.0407(13) -0.0024(11)
C70 0.0402(11) 0.0307(10) 0.0612(14) -0.0127(8) 0.0254(10) -0.0058(9)
C71 0.0227(7) 0.0190(7) 0.0152(7) -0.0071(6) 0.0013(6) -0.0059(5)
C72 0.0254(8) 0.0251(8) 0.0180(7) -0.0085(6) -0.0012(6) -0.0048(6)
C73 0.0399(9) 0.0322(9) 0.0157(7) -0.0110(7) -0.0009(7) -0.0021(6)
C74 0.0364(9) 0.0333(9) 0.0211(8) -0.0130(7) 0.0110(7) -0.0061(7)
C75 0.0232(8) 0.0330(9) 0.0279(9) -0.0099(7) 0.0070(6) -0.0097(7)
C76 0.0227(7) 0.0274(8) 0.0202(8) -0.0056(6) 0.0001(6) -0.0082(6)
C57 0.012(3) 0.0188(17) 0.028(2) -0.007(2) 0.008(3) -0.0050(14)

loop_
_atom_type_symbol
_atom_type_description
_atom_type_scat_dispersion_real
_atom_type_scat_dispersion_imag
_atom_type_scat_source
C C 0.0181 0.0091 'International Tables Vol C Tables 4.2.6.8 and 6.1.1.4'
H H 0.0000 0.0000 'International Tables Vol C Tables 4.2.6.8 and 6.1.1.4'
N N 0.0311 0.0180 'International Tables Vol C Tables 4.2.6.8 and 6.1.1.4'
Ni Ni -3.0029 0.5091 'International Tables Vol C Tables 4.2.6.8 and 6.1.1.4'
O O 0.0492 0.0322 'International Tables Vol C Tables 4.2.6.8 and 6.1.1.4'

loop_
_geom_angle_atom_site_label_1
_geom_angle_atom_site_label_2
_geom_angle_atom_site_label_3
_geom_angle
O1 Ni1 O3 89.05(4)
O1 Ni1 O9 91.80(4)
O1 Ni1 N1 88.57(4)
O1 Ni1 N2 89.66(5)
O3 Ni1 O9 92.91(4)
O3 Ni1 N1 88.54(4)
O3 Ni1 N2 176.62(4)
O5 Ni1 O1 175.04(4)
O5 Ni1 O3 94.32(4)
O5 Ni1 O9 91.66(4)
O5 Ni1 N1 87.87(4)
O5 Ni1 N2 86.77(5)
O9 Ni1 N2 90.26(4)
N1 Ni1 O9 178.51(4)
N1 Ni1 N2 88.30(5)
O4 Ni2 O6 95.12(5)
O4 Ni2 O7 175.70(4)
O4 Ni2 O9 91.62(4)
O4 Ni2 N3 89.72(5)
O4 Ni2 N4 89.26(5)
O6 Ni2 O7 84.55(4)
O6 Ni2 O9 91.13(4)
O6 Ni2 N3 174.71(5)
O6 Ni2 N4 86.13(5)
O7 Ni2 O9 92.67(4)
O7 Ni2 N3 90.47(4)
O7 Ni2 N4 86.44(5)
O9 Ni2 N3 90.86(5)
N4 Ni2 O9 177.19(5)
N4 Ni2 N3 91.81(5)
C21 O1 Ni1 129.29(9)
C35 O3 Ni1 134.83(9)
C35 O4 Ni2 133.74(9)
C49 O5 Ni1 133.34(10)
C49 O6 Ni2 136.62(10)
C63 O7 Ni2 125.14(9)
Ni1 O9 H9A 99.6(14)
Ni1 O9 H9B 113.6(15)
Ni2 O9 Ni1 116.32(5)
Ni2 O9 H9A 121.7(14)
Ni2 O9 H9B 95.8(15)
H9A O9 H9B 110(2)
C1 N1 Ni1 121.13(10)
C5 N1 Ni1 120.90(10)
C5 N1 C1 117.97(13)
C6 N2 Ni1 123.53(10)
C10 N2 Ni1 118.69(10)
C10 N2 C6 117.69(13)
C11 N3 Ni2 119.23(11)
C11 N3 C15 117.13(14)
C15 N3 Ni2 123.43(11)
C16 N4 Ni2 119.84(11)
C20 N4 Ni2 122.14(13)
C20 N4 C16 117.97(15)
N1 C1 H1 118.7
N1 C1 C2 122.56(14)
C2 C1 H1 118.7
C1 C2 H2 120.4
C3 C2 C1 119.23(14)
C3 C2 H2 120.4
C2 C3 H3 120.7
C2 C3 C4 118.51(14)
C4 C3 H3 120.7
C3 C4 H4 120.5
C3 C4 C5 119.05(14)
C5 C4 H4 120.5
N1 C5 C4 122.63(14)
N1 C5 H5 118.7
C4 C5 H5 118.7
N2 C6 H6 118.8
N2 C6 C7 122.41(15)
C7 C6 H6 118.8
C6 C7 H7 120.3
C8 C7 C6 119.45(15)
C8 C7 H7 120.3
C7 C8 H8 120.6
C7 C8 C9 118.74(15)
C9 C8 H8 120.6
C8 C9 H9 120.7
C8 C9 C10 118.60(16)
C10 C9 H9 120.7
N2 C10 C9 123.09(15)
N2 C10 H10 118.5
C9 C10 H10 118.5
N3 C11 H11 118.2
N3 C11 C12 123.68(17)
C12 C11 H11 118.2
C11 C12 H12 120.8
C11 C12 C13 118.48(17)
C13 C12 H12 120.8
C12 C13 H13 120.6
C14 C13 C12 118.72(17)
C14 C13 H13 120.6
C13 C14 H14 120.5
C13 C14 C15 119.02(17)
C15 C14 H14 120.5
N3 C15 C14 122.91(16)
N3 C15 H15 118.5
C14 C15 H15 118.5
N4 C16 H16 118.6
N4 C16 C17 122.71(19)
C17 C16 H16 118.6
C16 C17 H17 120.6
C18 C17 C16 118.9(2)
C18 C17 H17 120.6
C17 C18 H18 120.4
C19 C18 C17 119.14(18)
C19 C18 H18 120.4
C18 C19 H19 120.4
C18 C19 C20 119.1(2)
C20 C19 H19 120.4
N4 C20 C19 122.2(2)
N4 C20 H20 118.9
C19 C20 H20 118.9
O1 C21 C22 116.15(12)
O2 C21 O1 126.15(14)
O2 C21 C22 117.69(13)
C21 C22 H22 106.9
C23 C22 C21 113.29(12)
C23 C22 H22 106.9
C23 C22 C29 113.40(12)
C29 C22 C21 109.11(11)
C29 C22 H22 106.9
C24 C23 C22 118.21(14)
C28 C23 C22 123.48(14)
C28 C23 C24 118.31(15)
C23 C24 H24 119.4
C25 C24 C23 121.17(18)
C25 C24 H24 119.4
C24 C25 H25 119.9
C24 C25 C26 120.12(17)
C26 C25 H25 119.9
C25 C26 H26 120.2
C25 C26 C27 119.70(17)
C27 C26 H26 120.2
C26 C27 H27 119.9
C26 C27 C28 120.25(18)
C28 C27 H27 119.9
C23 C28 C27 120.45(16)
C23 C28 H28 119.8
C27 C28 H28 119.8
C30 C29 C22 119.00(14)
C34 C29 C22 122.36(14)
C34 C29 C30 118.59(15)
C29 C30 H30 119.7
C31 C30 C29 120.61(16)
C31 C30 H30 119.7
C30 C31 H31 119.9
C32 C31 C30 120.20(16)
C32 C31 H31 119.9
C31 C32 H32 120.2
C33 C32 C31 119.65(16)
C33 C32 H32 120.2
C32 C33 H33 119.9
C32 C33 C34 120.22(16)
C34 C33 H33 119.9
C29 C34 C33 120.73(16)
C29 C34 H34 119.6
C33 C34 H34 119.6
O3 C35 O4 128.23(13)
O3 C35 C36 116.15(12)
O4 C35 C36 115.62(12)
C35 C36 H36 104.8
C35 C36 H36A 109.7
C35 C36 C37 110.0(3)
C37 C36 H36 104.8
C37A C36 C35 110.8(4)
C37A C36 H36A 109.7
C37A C36 C43 105.1(3)
C43 C36 C35 111.71(12)
C43 C36 H36 104.8
C43 C36 H36A 109.7
C43 C36 C37 119.3(3)
C38 C37 C36 120.4(3)
C42 C37 C36 120.0(6)
C42 C37 C38 119.6(6)
C38A C37A C36 124.1(5)
C42A C37A C36 119.7(6)
C42A C37A C38A 116.1(8)
C37 C38 H38 120.0
C37 C38 C39 120.0(4)
C39 C38 H38 120.0
C37A C38A H38A 119.6
C39A C38A C37A 120.9(6)
C39A C38A H38A 119.6
C38 C39 H39 120.6
C40 C39 C38 118.9(5)
C40 C39 H39 120.6
C38A C39A H39A 119.9
C40A C39A C38A 120.2(6)
C40A C39A H39A 119.9
C39 C40 H40 119.8
C41 C40 C39 120.4(5)
C41 C40 H40 119.8
C39A C40A H40A 119.7
C41A C40A C39A 120.5(7)
C41A C40A H40A 119.7
C40 C41 H41 119.9
C40 C41 C42 120.3(4)
C42 C41 H41 119.9
C40A C41A H41A 120.3
C40A C41A C42A 119.4(7)
C42A C41A H41A 120.3
C37 C42 C41 120.8(5)
C37 C42 H42 119.6
C41 C42 H42 119.6
C37A C42A C41A 122.9(8)
C37A C42A H42A 118.5
C41A C42A H42A 118.5
C44 C43 C36 124.90(17)
C44A C43 C36 115.38(19)
C48 C43 C36 120.72(15)
C48 C43 C44 110.06(19)
C48 C43 C44A 117.98(19)
C43 C44 H44 118.8
C45 C44 C43 122.4(3)
C45 C44 H44 118.8
C43 C44A H44A 121.3
C45A C44A C43 117.4(3)
C45A C44A H44A 121.3
C44 C45 H45 119.9
C46 C45 C44 120.2(3)
C46 C45 H45 119.9
C44A C45A H45A 119.9
C44A C45A C46A 120.2(4)
C46A C45A H45A 119.9
C45 C46 H46 121.4
C47 C46 C45 117.2(3)
C47 C46 H46 121.4
C45A C46A H46A 118.9
C45A C46A C47 122.2(3)
C47 C46A H46A 118.9
C46 C47 H47A 118.9
C46 C47 C48 122.3(2)
C46A C47 H47 122.9
C48 C47 C46A 114.1(2)
C48 C47 H47 122.9
C48 C47 H47A 118.9
C43 C48 C47 123.68(18)
C43 C48 H48 118.2
C47 C48 H48 118.2
O5 C49 C50 115.65(13)
O6 C49 O5 127.33(14)
O6 C49 C50 117.02(13)
C49 C50 H50A 105.5
C49 C50 H50 109.3
C49 C50 C57 112.3(2)
C51 C50 C49 113.04(13)
C51 C50 H50A 105.5
C51 C50 H50 109.3
C51 C50 C57A 124.4(3)
C51 C50 C57 103.5(3)
C57A C50 C49 101.3(2)
C57A C50 H50A 105.5
C57 C50 H50 109.3
C52 C51 C50 118.99(16)
C56 C51 C50 123.43(14)
C56 C51 C52 117.58(17)
C51 C52 H52 119.6
C53 C52 C51 120.86(19)
C53 C52 H52 119.6
C52 C53 H53 119.6
C52 C53 C54 120.79(18)
C54 C53 H53 119.6
C53 C54 H54 120.4
C55 C54 C53 119.1(2)
C55 C54 H54 120.4
C54 C55 H55 119.8
C54 C55 C56 120.4(2)
C56 C55 H55 119.8
C51 C56 H56 119.4
C55 C56 C51 121.16(16)
C55 C56 H56 119.4
C58A C57A C50 124.0(4)
C62A C57A C50 118.1(5)
C62A C57A C58A 117.8(5)
C59 C58 H58 119.1
C57 C58 H58 119.1
C57 C58 C59 121.8(4)
C57A C58A H58A 118.9
C59A C58A C57A 122.3(6)
C59A C58A H58A 118.9
C58 C59 H59 121.1
C58 C59 C60 117.8(5)
C60 C59 H59 121.1
C58A C59A H59A 120.8
C58A C59A C60A 118.5(5)
C60A C59A H59A 120.8
C59 C60 H60 120.0
C61 C60 C59 120.1(5)
C61 C60 H60 120.0
C59A C60A H60A 120.2
C61A C60A C59A 119.6(6)
C61A C60A H60A 120.2
C60 C61 H61 119.6
C60 C61 C62 120.8(4)
C62 C61 H61 119.6
C60A C61A H61A 119.1
C60A C61A C62A 121.8(7)
C62A C61A H61A 119.1
C61 C62 H62 120.0
C61 C62 C57 120.0(5)
C57 C62 H62 120.0
C57A C62A C61A 120.2(6)
C57A C62A H62A 119.9
C61A C62A H62A 119.9
O7 C63 O8 125.65(13)
O7 C63 C64 117.57(12)
O8 C63 C64 116.77(12)
C63 C64 H64 106.8
C65 C64 C63 111.78(11)
C65 C64 H64 106.8
C65 C64 C71 113.92(12)
C71 C64 C63 110.41(11)
C71 C64 H64 106.8
C66 C65 C64 123.43(13)
C70 C65 C64 118.73(15)
C70 C65 C66 117.83(16)
C65 C66 H66 119.3
C65 C66 C67 121.46(16)
C67 C66 H66 119.3
C66 C67 H67 120.0
C68 C67 C66 120.06(18)
C68 C67 H67 120.0
C67 C68 H68 120.4
C67 C68 C69 119.17(17)
C69 C68 H68 120.4
C68 C69 H69 119.6
C68 C69 C70 120.85(19)
C70 C69 H69 119.6
C65 C70 C69 120.59(19)
C65 C70 H70 119.7
C69 C70 H70 119.7
C72 C71 C64 119.61(13)
C72 C71 C76 118.06(13)
C76 C71 C64 122.33(13)
C71 C72 H72 119.5
C73 C72 C71 121.02(15)
C73 C72 H72 119.5
C72 C73 H73 119.9
C74 C73 C72 120.29(15)
C74 C73 H73 119.9
C73 C74 H74 120.4
C75 C74 C73 119.18(15)
C75 C74 H74 120.4
C74 C75 H75 119.7
C74 C75 C76 120.54(15)
C76 C75 H75 119.7
C71 C76 H76 119.6
C75 C76 C71 120.88(15)
C75 C76 H76 119.6
C58 C57 C50 113.5(4)
C58 C57 C62 119.6(5)
C62 C57 C50 126.7(5)

loop_
_geom_bond_atom_site_label_1
_geom_bond_atom_site_label_2
_geom_bond_distance
Ni1 O1 2.0524(10)
Ni1 O3 2.0570(10)
Ni1 O5 2.0174(10)
Ni1 O9 2.1077(10)
Ni1 N1 2.0913(12)
Ni1 N2 2.1211(12)
Ni2 O4 2.0163(10)
Ni2 O6 2.0518(11)
Ni2 O7 2.0759(10)
Ni2 O9 2.1040(10)
Ni2 N3 2.1109(13)
Ni2 N4 2.0849(13)
O1 C21 1.2595(17)
O2 C21 1.2553(18)
O3 C35 1.2512(17)
O4 C35 1.2548(17)
O5 C49 1.2561(18)
O6 C49 1.2488(18)
O7 C63 1.2569(17)
O8 C63 1.2579(17)
O9 H9A 0.85(2)
O9 H9B 0.87(3)
N1 C1 1.3405(19)
N1 C5 1.3401(19)
N2 C6 1.3412(19)
N2 C10 1.341(2)
N3 C11 1.338(2)
N3 C15 1.340(2)
N4 C16 1.346(2)
N4 C20 1.338(2)
C1 H1 0.9300
C1 C2 1.386(2)
C2 H2 0.9300
C2 C3 1.379(2)
C3 H3 0.9300
C3 C4 1.384(2)
C4 H4 0.9300
C4 C5 1.386(2)
C5 H5 0.9300
C6 H6 0.9300
C6 C7 1.384(2)
C7 H7 0.9300
C7 C8 1.377(3)
C8 H8 0.9300
C8 C9 1.380(3)
C9 H9 0.9300
C9 C10 1.386(2)
C10 H10 0.9300
C11 H11 0.9300
C11 C12 1.379(3)
C12 H12 0.9300
C12 C13 1.382(3)
C13 H13 0.9300
C13 C14 1.379(3)
C14 H14 0.9300
C14 C15 1.383(2)
C15 H15 0.9300
C16 H16 0.9300
C16 C17 1.384(2)
C17 H17 0.9300
C17 C18 1.375(3)
C18 H18 0.9300
C18 C19 1.373(4)
C19 H19 0.9300
C19 C20 1.395(3)
C20 H20 0.9300
C21 C22 1.541(2)
C22 H22 0.9800
C22 C23 1.519(2)
C22 C29 1.524(2)
C23 C24 1.398(2)
C23 C28 1.391(2)
C24 H24 0.9300
C24 C25 1.381(3)
C25 H25 0.9300
C25 C26 1.382(3)
C26 H26 0.9300
C26 C27 1.384(3)
C27 H27 0.9300
C27 C28 1.396(2)
C28 H28 0.9300
C29 C30 1.393(2)
C29 C34 1.388(2)
C30 H30 0.9300
C30 C31 1.386(2)
C31 H31 0.9300
C31 C32 1.385(3)
C32 H32 0.9300
C32 C33 1.380(3)
C33 H33 0.9300
C33 C34 1.389(2)
C34 H34 0.9300
C35 C36 1.5457(18)
C36 H36 0.9800
C36 H36A 0.9800
C36 C37 1.593(7)
C36 C37A 1.447(11)
C36 C43 1.516(2)
C37 C38 1.377(9)
C37 C42 1.365(5)
C37A C38A 1.415(9)
C37A C42A 1.382(6)
C38 H38 0.9300
C38 C39 1.409(7)
C38A H38A 0.9300
C38A C39A 1.382(6)
C39 H39 0.9300
C39 C40 1.386(9)
C39A H39A 0.9300
C39A C40A 1.379(12)
C40 H40 0.9300
C40 C41 1.357(7)
C40A H40A 0.9300
C40A C41A 1.350(13)
C41 H41 0.9300
C41 C42 1.385(6)
C41A H41A 0.9300
C41A C42A 1.388(9)
C42 H42 0.9300
C42A H42A 0.9300
C43 C44 1.454(4)
C43 C44A 1.467(4)
C43 C48 1.358(2)
C44 H44 0.9300
C44 C45 1.395(4)
C44A H44A 0.9300
C44A C45A 1.386(5)
C45 H45 0.9300
C45 C46 1.378(5)
C45A H45A 0.9300
C45A C46A 1.394(6)
C46 H46 0.9300
C46 C47 1.319(4)
C46A H46A 0.9300
C46A C47 1.463(5)
C47 H47 0.9300
C47 H47A 0.9300
C47 C48 1.381(3)
C48 H48 0.9300
C49 C50 1.537(2)
C50 H50A 0.9800
C50 H50 0.9800
C50 C51 1.516(2)
C50 C57A 1.518(7)
C50 C57 1.583(6)
C51 C52 1.404(2)
C51 C56 1.390(2)
C52 H52 0.9300
C52 C53 1.377(3)
C53 H53 0.9300
C53 C54 1.384(3)
C54 H54 0.9300
C54 C55 1.378(3)
C55 H55 0.9300
C55 C56 1.388(3)
C56 H56 0.9300
C57A C58A 1.397(7)
C57A C62A 1.381(6)
C58 H58 0.9300
C58 C59 1.399(7)
C58 C57 1.366(7)
C58A H58A 0.9300
C58A C59A 1.380(6)
C59 H59 0.9300
C59 C60 1.411(8)
C59A H59A 0.9300
C59A C60A 1.424(9)
C60 H60 0.9300
C60 C61 1.375(7)
C60A H60A 0.9300
C60A C61A 1.335(12)
C61 H61 0.9300
C61 C62 1.380(5)
C61A H61A 0.9300
C61A C62A 1.407(8)
C62 H62 0.9300
C62 C57 1.389(6)
C62A H62A 0.9300
C63 C64 1.5441(19)
C64 H64 0.9800
C64 C65 1.523(2)
C64 C71 1.5259(19)
C65 C66 1.384(2)
C65 C70 1.383(2)
C66 H66 0.9300
C66 C67 1.390(2)
C67 H67 0.9300
C67 C68 1.370(3)
C68 H68 0.9300
C68 C69 1.374(3)
C69 H69 0.9300
C69 C70 1.390(3)
C70 H70 0.9300
C71 C72 1.392(2)
C71 C76 1.396(2)
C72 H72 0.9300
C72 C73 1.390(2)
C73 H73 0.9300
C73 C74 1.387(2)
C74 H74 0.9300
C74 C75 1.384(2)
C75 H75 0.9300
C75 C76 1.387(2)
C76 H76 0.9300

loop_
_geom_hbond_atom_site_label_D
_geom_hbond_atom_site_label_H
_geom_hbond_atom_site_label_A
_geom_hbond_site_symmetry_A
_geom_hbond_distance_DH
_geom_hbond_distance_HA
_geom_hbond_distance_DA
_geom_hbond_angle_DHA
_geom_hbond_publ_flag
O9 H9A O2 . 0.85(2) 1.79(2) 2.6201(15) 165(2) yes
O9 H9B O8 . 0.87(3) 1.70(3) 2.5617(14) 169(2) yes
O9 H9B O7 . 0.87(3) 2.60(2) 3.0236(14) 111.2(18) no
C1 H1 O5 . 0.93 2.52 2.9814(18) 110.6 no
C5 H5 O1 . 0.93 2.51 2.9899(18) 112.3 no
C11 H11 O7 . 0.93 2.45 2.9850(19) 116.6 no
C8 H8 O8 2_766 0.93 2.39 3.211(2) 147.5 yes
C12 H12 O2 2_666 0.93 2.46 3.302(2) 151.1 yes
C15 H15 O4 . 0.93 2.60 3.089(2) 113.2 no

loop_
_geom_torsion_atom_site_label_1
_geom_torsion_atom_site_label_2
_geom_torsion_atom_site_label_3
_geom_torsion_atom_site_label_4
_geom_torsion
Ni1 O1 C21 O2 11.3(2)
Ni1 O1 C21 C22 -167.06(9)
Ni1 O3 C35 O4 6.9(2)
Ni1 O3 C35 C36 -173.47(9)
Ni1 O5 C49 O6 0.3(2)
Ni1 O5 C49 C50 -178.68(9)
Ni1 N1 C1 C2 -179.68(11)
Ni1 N1 C5 C4 178.74(11)
Ni1 N2 C6 C7 -175.36(11)
Ni1 N2 C10 C9 175.80(12)
Ni2 O4 C35 O3 9.4(2)
Ni2 O4 C35 C36 -170.28(10)
Ni2 O6 C49 O5 13.1(2)
Ni2 O6 C49 C50 -167.89(10)
Ni2 O7 C63 O8 -17.3(2)
Ni2 O7 C63 C64 163.81(9)
Ni2 N3 C11 C12 -172.46(15)
Ni2 N3 C15 C14 173.33(13)
Ni2 N4 C16 C17 177.54(13)
Ni2 N4 C20 C19 -178.02(15)
O1 C21 C22 C23 -78.13(16)
O1 C21 C22 C29 49.23(17)
O2 C21 C22 C23 103.38(15)
O2 C21 C22 C29 -129.26(14)
O3 C35 C36 C37 128.5(3)
O3 C35 C36 C37A 146.5(3)
O3 C35 C36 C43 -96.69(16)
O4 C35 C36 C37 -51.8(3)
O4 C35 C36 C37A -33.8(3)
O4 C35 C36 C43 83.01(17)
O5 C49 C50 C51 -71.40(17)
O5 C49 C50 C57A 64.0(3)
O5 C49 C50 C57 45.3(3)
O6 C49 C50 C51 109.49(16)
O6 C49 C50 C57A -115.1(3)
O6 C49 C50 C57 -133.8(3)
O7 C63 C64 C65 -46.07(17)
O7 C63 C64 C71 81.84(15)
O8 C63 C64 C65 134.96(13)
O8 C63 C64 C71 -97.13(15)
N1 C1 C2 C3 1.2(2)
N2 C6 C7 C8 -0.5(2)
N3 C11 C12 C13 -1.2(3)
N4 C16 C17 C18 0.7(3)
C1 N1 C5 C4 -1.8(2)
C1 C2 C3 C4 -2.3(2)
C2 C3 C4 C5 1.4(2)
C3 C4 C5 N1 0.7(2)
C5 N1 C1 C2 0.9(2)
C6 N2 C10 C9 -0.9(2)
C6 C7 C8 C9 -0.6(2)
C7 C8 C9 C10 0.8(2)
C8 C9 C10 N2 -0.1(3)
C10 N2 C6 C7 1.2(2)
C11 N3 C15 C14 -1.3(2)
C11 C12 C13 C14 -1.2(3)
C12 C13 C14 C15 2.2(3)
C13 C14 C15 N3 -1.0(3)
C15 N3 C11 C12 2.4(3)
C16 N4 C20 C19 -0.5(3)
C16 C17 C18 C19 -0.8(3)
C17 C18 C19 C20 0.3(3)
C18 C19 C20 N4 0.4(3)
C20 N4 C16 C17 0.0(2)
C21 C22 C23 C24 -158.79(13)
C21 C22 C23 C28 21.5(2)
C21 C22 C29 C30 79.85(16)
C21 C22 C29 C34 -97.64(16)
C22 C23 C24 C25 179.70(15)
C22 C23 C28 C27 179.88(14)
C22 C29 C30 C31 -177.09(13)
C22 C29 C34 C33 176.92(14)
C23 C22 C29 C30 -152.85(13)
C23 C22 C29 C34 29.7(2)
C23 C24 C25 C26 0.7(3)
C24 C23 C28 C27 0.2(2)
C24 C25 C26 C27 -0.4(3)
C25 C26 C27 C28 0.0(3)
C26 C27 C28 C23 0.1(3)
C28 C23 C24 C25 -0.6(2)
C29 C22 C23 C24 76.13(17)
C29 C22 C23 C28 -103.56(17)
C29 C30 C31 C32 0.0(2)
C30 C29 C34 C33 -0.6(2)
C30 C31 C32 C33 -0.3(2)
C31 C32 C33 C34 0.2(3)
C32 C33 C34 C29 0.2(3)
C34 C29 C30 C31 0.5(2)
C35 C36 C37 C38 80.8(6)
C35 C36 C37 C42 -97.0(6)
C35 C36 C37A C38A 84.2(7)
C35 C36 C37A C42A -91.4(8)
C35 C36 C43 C44 2.8(3)
C35 C36 C43 C44A -50.5(2)
C35 C36 C43 C48 157.13(16)
C36 C37 C38 C39 -175.9(5)
C36 C37 C42 C41 177.6(4)
C36 C37A C38A C39A -176.9(5)
C36 C37A C42A C41A 178.3(6)
C36 C43 C44 C45 173.6(3)
C36 C43 C44A C45A -173.1(3)
C36 C43 C48 C47 178.30(17)
C37 C36 C43 C44A 79.7(4)
C37 C36 C43 C48 -72.7(4)
C37 C38 C39 C40 -2.2(8)
C37A C36 C43 C44 123.1(4)
C37A C36 C43 C48 -82.6(4)
C37A C38A C39A C40A -1.2(8)
C38 C37 C42 C41 -0.2(9)
C38 C39 C40 C41 0.8(8)
C38A C37A C42A C41A 2.4(11)
C38A C39A C40A C41A 2.3(9)
C39 C40 C41 C42 0.9(7)
C39A C40A C41A C42A -1.1(10)
C40 C41 C42 C37 -1.2(7)
C40A C41A C42A C37A -1.3(10)
C42 C37 C38 C39 1.9(9)
C42A C37A C38A C39A -1.1(10)
C43 C36 C37 C38 -50.1(7)
C43 C36 C37 C42 132.1(5)
C43 C36 C37A C38A -36.6(8)
C43 C36 C37A C42A 147.8(7)
C43 C44 C45 C46 -7.0(6)
C43 C44A C45A C46A 7.6(5)
C44 C43 C48 C47 -24.0(3)
C44 C45 C46 C47 1.9(6)
C44A C43 C48 C47 26.6(3)
C44A C45A C46A C47 -0.6(6)
C45 C46 C47 C48 -8.5(5)
C45A C46A C47 C48 5.1(5)
C46 C47 C48 C43 21.7(4)
C46A C47 C48 C43 -18.7(3)
C48 C43 C44 C45 17.0(4)
C48 C43 C44A C45A -19.9(4)
C49 C50 C51 C52 -166.44(15)
C49 C50 C51 C56 13.3(2)
C49 C50 C57A C58A 61.4(5)
C49 C50 C57A C62A -116.0(4)
C49 C50 C57 C58 66.8(4)
C49 C50 C57 C62 -108.3(5)
C50 C51 C52 C53 -178.3(2)
C50 C51 C56 C55 177.42(17)
C50 C57A C58A C59A -178.0(4)
C50 C57A C62A C61A 178.4(4)
C51 C50 C57A C58A -170.2(3)
C51 C50 C57A C62A 12.4(6)
C51 C50 C57 C58 -171.0(3)
C51 C50 C57 C62 14.0(5)
C51 C52 C53 C54 0.0(4)
C52 C51 C56 C55 -2.8(3)
C52 C53 C54 C55 -1.2(4)
C53 C54 C55 C56 0.3(4)
C54 C55 C56 C51 1.7(3)
C56 C51 C52 C53 2.0(3)
C57A C50 C51 C52 70.2(3)
C57A C50 C51 C56 -110.1(3)
C57A C58A C59A C60A -0.2(6)
C58 C59 C60 C61 0.3(7)
C58A C57A C62A C61A 0.9(7)
C58A C59A C60A C61A 0.8(8)
C59 C58 C57 C50 -174.3(4)
C59 C58 C57 C62 1.2(7)
C59 C60 C61 C62 0.4(7)
C59A C60A C61A C62A -0.5(9)
C60 C61 C62 C57 -0.4(6)
C60A C61A C62A C57A -0.4(8)
C61 C62 C57 C50 174.4(4)
C61 C62 C57 C58 -0.4(7)
C62A C57A C58A C59A -0.6(7)
C63 C64 C65 C66 91.85(17)
C63 C64 C65 C70 -89.17(18)
C63 C64 C71 C72 130.31(14)
C63 C64 C71 C76 -50.22(18)
C64 C65 C66 C67 179.97(16)
C64 C65 C70 C69 178.8(2)
C64 C71 C72 C73 177.80(14)
C64 C71 C76 C75 -178.47(14)
C65 C64 C71 C72 -102.95(16)
C65 C64 C71 C76 76.52(17)
C65 C66 C67 C68 1.1(3)
C66 C65 C70 C69 -2.1(3)
C66 C67 C68 C69 -1.9(3)
C67 C68 C69 C70 0.8(4)
C68 C69 C70 C65 1.3(4)
C70 C65 C66 C67 1.0(3)
C71 C64 C65 C66 -34.2(2)
C71 C64 C65 C70 144.81(16)
C71 C72 C73 C74 0.9(2)
C72 C71 C76 C75 1.0(2)
C72 C73 C74 C75 0.6(2)
C73 C74 C75 C76 -1.3(2)
C74 C75 C76 C71 0.5(2)
C76 C71 C72 C73 -1.7(2)
C57 C50 C51 C52 71.8(3)
C57 C50 C51 C56 -108.5(3)
C57 C58 C59 C60 -1.1(7)

_cod_database_fobs_code 2243163
